data_7708224
loop_
_publ_author_name
'Qian, Junfeng'
'Lu, Huangjie'
'Zheng, Zhaofa'
'Xu, Miaomiao'
'Qian, Yuan'
'Zhang, Zhi-Hui'
'Wang, Jian-Qiang'
'He, Mingyang'
'Lin, Jian'

_publ_section_title
;
 Achieving Colour Tuneable and White-Light Luminescence in a Large Family
 of Dual-Emission Lanthanide Coordination Polymers
;
_journal_name_full 'Dalton Transactions'
_journal_paper_doi 10.1039/D1DT01618K
_journal_year 2021
_chemical_formula_moiety 'C18 Ho N3 O6'
_chemical_formula_sum 'C18 Ho N3 O6'
_chemical_formula_weight 519.14
_chemical_melting_point ?
_chemical_name_common 'Holmium 2,2':6',2''-terpyridine-4'-carboxyli'
_space_group_crystal_system monoclinic
_space_group_IT_number 15
_space_group_name_Hall '-C 2yc'
_space_group_name_H-M_alt 'C 1 2/c 1'
_audit_creation_method SHELXL-2014
_audit_update_record
;
2021-07-16 deposited with the CCDC.	2021-09-06 downloaded from the CCDC.
;
_cell_angle_alpha 90
_cell_angle_beta 125.173(5)
_cell_angle_gamma 90
_cell_formula_units_Z 4
_cell_length_a 17.943(3)
_cell_length_b 9.4929(16)
_cell_length_c 11.8703(19)
_cell_measurement_reflns_used 9942
_cell_measurement_temperature 293(2)
_cell_measurement_theta_max 55.056
_cell_measurement_theta_min 5.112
_cell_volume 1652.7(5)
_computing_cell_refinement 'Bruker SAINT'
_computing_data_collection 'Bruker APEX3'
_computing_data_reduction 'Bruker SAINT'
_computing_molecular_graphics 'Bruker SHELXTL'
_computing_publication_material 'Bruker SHELXTL'
_computing_structure_refinement 'SHELXL-2014 (Sheldrick, 2014)'
_computing_structure_solution 'SHELXS-97 (Sheldrick 2008)'
_diffrn_ambient_temperature 293(2)
_diffrn_measured_fraction_theta_full 0.993
_diffrn_measured_fraction_theta_max 0.987
_diffrn_measurement_device_type 'Bruker APEX-II CCD'
_diffrn_measurement_method '0.5 wide w/ exposures'
_diffrn_radiation_type MoK\a
_diffrn_radiation_wavelength 0.71073
_diffrn_reflns_av_R_equivalents 0.0402
_diffrn_reflns_av_unetI/netI 0.0207
_diffrn_reflns_Laue_measured_fraction_full 0.993
_diffrn_reflns_Laue_measured_fraction_max 0.987
_diffrn_reflns_limit_h_max 23
_diffrn_reflns_limit_h_min -22
_diffrn_reflns_limit_k_max 12
_diffrn_reflns_limit_k_min -12
_diffrn_reflns_limit_l_max 14
_diffrn_reflns_limit_l_min -15
_diffrn_reflns_number 15216
_diffrn_reflns_point_group_measured_fraction_full 0.993
_diffrn_reflns_point_group_measured_fraction_max 0.987
_diffrn_reflns_theta_full 25.242
_diffrn_reflns_theta_max 27.577
_diffrn_reflns_theta_min 2.556
_exptl_absorpt_coefficient_mu 4.831
_exptl_absorpt_correction_T_max 0.679
_exptl_absorpt_correction_T_min 0.566
_exptl_absorpt_correction_type multi-scan
_exptl_absorpt_process_details SHELTXPREP
_exptl_crystal_colour orange
_exptl_crystal_density_diffrn 2.086
_exptl_crystal_description block
_exptl_crystal_F_000 976
_exptl_crystal_size_max 0.12
_exptl_crystal_size_mid 0.10
_exptl_crystal_size_min 0.08
_refine_diff_density_max 0.825
_refine_diff_density_min -0.583
_refine_diff_density_rms 0.117
_refine_ls_extinction_method none
_refine_ls_goodness_of_fit_ref 1.095
_refine_ls_hydrogen_treatment undef
_refine_ls_matrix_type full
_refine_ls_number_parameters 129
_refine_ls_number_reflns 1896
_refine_ls_number_restraints 0
_refine_ls_restrained_S_all 1.095
_refine_ls_R_factor_all 0.0198
_refine_ls_R_factor_gt 0.0189
_refine_ls_shift/su_max 0.000
_refine_ls_shift/su_mean 0.000
_refine_ls_structure_factor_coef Fsqd
_refine_ls_weighting_details 'w=1/[\s^2^(Fo^2^)+(0.0336P)^2^+3.5236P] where P=(Fo^2^+2Fc^2^)/3'
_refine_ls_weighting_scheme calc
_refine_ls_wR_factor_gt 0.0539
_refine_ls_wR_factor_ref 0.0546
_reflns_Friedel_coverage 0.000
_reflns_number_gt 1848
_reflns_number_total 1896
_reflns_threshold_expression 'I > 2\s(I)'
_cod_data_source_file d1dt01618k2.cif
_cod_data_source_block HoTPC2
_cod_depositor_comments
;
The following automatic conversions were performed:

data item '_chemical_melting_point' value 'N/a' was changed to '?' --
the value is undefined or not given.

Automatic conversion script
Id: cif_fix_values 7556 2019-12-06 15:28:31Z antanas 
;
_cod_original_sg_symbol_H-M 'C 2/c'
_cod_database_code 7708224
_shelx_space_group_comment
;
The symmetry employed for this shelxl refinement is uniquely defined
by the following loop, which should always be used as a source of
symmetry information in preference to the above space-group names.
They are only intended as comments.
;
_shelxl_version_number 2014-3

loop_
_space_group_symop_operation_xyz
'x, y, z'
'-x, y, -z+1/2'
'x+1/2, y+1/2, z'
'-x+1/2, y+1/2, -z+1/2'
'-x, -y, -z'
'x, -y, z-1/2'
'-x+1/2, -y+1/2, -z'
'x+1/2, -y+1/2, z-1/2'

loop_
_atom_site_label
_atom_site_type_symbol
_atom_site_fract_x
_atom_site_fract_y
_atom_site_fract_z
_atom_site_U_iso_or_equiv
_atom_site_adp_type
_atom_site_occupancy
_atom_site_site_symmetry_order
_atom_site_calc_flag
_atom_site_refinement_flags_posn
_atom_site_refinement_flags_adp
_atom_site_refinement_flags_occupancy
_atom_site_disorder_assembly
_atom_site_disorder_group
Ho1 Ho 0.5000 -0.15824(2) 0.7500 0.01635(8) Uani 1 2 d S T P . .
N1 N 0.5000 0.5775(3) 0.7500 0.0161(6) Uani 1 2 d S T P . .
N2 N 0.59036(17) 0.7335(2) 0.6775(3) 0.0209(5) Uani 1 1 d . . . . .
O1 O 0.48427(17) 0.0640(2) 0.8274(2) 0.0297(5) Uani 1 1 d . . . . .
O2 O 0.39653(18) -0.2269(3) 0.5119(3) 0.0410(6) Uani 1 1 d . . . . .
O3 O 0.33859(19) -0.0797(3) 0.5826(3) 0.0438(6) Uani 1 1 d . . . . .
C1 C 0.54509(18) 0.5059(3) 0.7087(3) 0.0175(5) Uani 1 1 d . . . . .
C2 C 0.5000 0.1276(5) 0.7500 0.0238(8) Uani 1 2 d S T P . .
C3 C 0.5000 0.2861(4) 0.7500 0.0200(7) Uani 1 2 d S T P . .
C4 C 0.59575(18) 0.5928(3) 0.6690(3) 0.0178(5) Uani 1 1 d . . . . .
C5 C 0.5447(2) 0.3588(3) 0.7036(3) 0.0208(6) Uani 1 1 d . . . . .
C6 C 0.3335(3) -0.1549(3) 0.4930(4) 0.0325(8) Uani 1 1 d . . . . .
C7 C 0.6344(2) 0.8176(3) 0.6423(4) 0.0285(7) Uani 1 1 d . . . . .
C8 C 0.6475(2) 0.5323(3) 0.6284(3) 0.0256(6) Uani 1 1 d . . . . .
C9 C 0.6952(2) 0.6200(4) 0.5962(4) 0.0303(7) Uani 1 1 d . . . . .
C10 C 0.6877(2) 0.7646(4) 0.6017(4) 0.0320(7) Uani 1 1 d . . . . .

loop_
_atom_site_aniso_label
_atom_site_aniso_U_11
_atom_site_aniso_U_22
_atom_site_aniso_U_33
_atom_site_aniso_U_23
_atom_site_aniso_U_13
_atom_site_aniso_U_12
Ho1 0.02300(11) 0.00661(10) 0.02477(11) 0.000 0.01684(9) 0.000
N1 0.0205(15) 0.0099(14) 0.0211(15) 0.000 0.0138(13) 0.000
N2 0.0257(12) 0.0120(11) 0.0309(13) 0.0017(9) 0.0198(11) 0.0001(9)
O1 0.0526(14) 0.0105(9) 0.0408(13) -0.0005(8) 0.0355(12) -0.0003(9)
O2 0.0402(14) 0.0368(14) 0.0365(13) -0.0089(11) 0.0166(11) 0.0049(11)
O3 0.0401(14) 0.0473(16) 0.0446(14) 0.0024(12) 0.0248(12) 0.0149(12)
C1 0.0213(12) 0.0101(12) 0.0206(12) 0.0010(9) 0.0117(11) 0.0009(9)
C2 0.031(2) 0.0123(17) 0.028(2) 0.000 0.0173(18) 0.000
C3 0.0263(19) 0.0096(18) 0.0247(19) 0.000 0.0150(16) 0.000
C4 0.0206(12) 0.0115(12) 0.0220(13) -0.0005(10) 0.0127(11) -0.0007(10)
C5 0.0274(15) 0.0116(12) 0.0270(15) -0.0003(10) 0.0177(13) 0.0003(10)
C6 0.0324(18) 0.0286(18) 0.0317(18) 0.0017(12) 0.0157(15) 0.0038(12)
C7 0.0372(17) 0.0157(13) 0.0444(19) 0.0022(13) 0.0302(16) -0.0034(12)
C8 0.0315(15) 0.0208(14) 0.0327(15) 0.0003(12) 0.0233(13) 0.0035(12)
C9 0.0361(17) 0.0266(15) 0.0412(18) 0.0031(14) 0.0298(15) 0.0049(14)
C10 0.0414(18) 0.0256(16) 0.0462(19) 0.0031(14) 0.0353(16) -0.0018(13)

loop_
_atom_type_symbol
_atom_type_description
_atom_type_scat_dispersion_real
_atom_type_scat_dispersion_imag
_atom_type_scat_source
C C 0.0033 0.0016 'International Tables Vol C Tables 4.2.6.8 and 6.1.1.4'
N N 0.0061 0.0033 'International Tables Vol C Tables 4.2.6.8 and 6.1.1.4'
O O 0.0106 0.0060 'International Tables Vol C Tables 4.2.6.8 and 6.1.1.4'
Ho Ho -0.2175 4.6783 'International Tables Vol C Tables 4.2.6.8 and 6.1.1.4'

loop_
_geom_angle_atom_site_label_1
_geom_angle_atom_site_label_2
_geom_angle_atom_site_label_3
_geom_angle
_geom_angle_site_symmetry_1
_geom_angle_site_symmetry_3
_geom_angle_publ_flag
O1 Ho1 O1 55.33(10) 2_656 . ?
O1 Ho1 O2 88.26(9) 2_656 . ?
O1 Ho1 O2 120.62(9) . . ?
O1 Ho1 O2 120.62(9) 2_656 2_656 ?
O1 Ho1 O2 88.25(9) . 2_656 ?
O2 Ho1 O2 148.63(13) . 2_656 ?
O1 Ho1 N2 138.99(8) 2_656 2_646 ?
O1 Ho1 N2 89.23(8) . 2_646 ?
O2 Ho1 N2 94.56(9) . 2_646 ?
O2 Ho1 N2 72.20(9) 2_656 2_646 ?
O1 Ho1 N2 89.23(8) 2_656 1_545 ?
O1 Ho1 N2 138.99(8) . 1_545 ?
O2 Ho1 N2 72.20(9) . 1_545 ?
O2 Ho1 N2 94.56(9) 2_656 1_545 ?
N2 Ho1 N2 130.54(11) 2_646 1_545 ?
O1 Ho1 N1 152.33(5) 2_656 1_545 ?
O1 Ho1 N1 152.33(5) . 1_545 ?
O2 Ho1 N1 74.32(7) . 1_545 ?
O2 Ho1 N1 74.32(7) 2_656 1_545 ?
N2 Ho1 N1 65.27(5) 2_646 1_545 ?
N2 Ho1 N1 65.27(5) 1_545 1_545 ?
O1 Ho1 O3 76.70(9) 2_656 . ?
O1 Ho1 O3 72.67(9) . . ?
O2 Ho1 O3 52.59(9) . . ?
O2 Ho1 O3 140.23(9) 2_656 . ?
N2 Ho1 O3 72.96(9) 2_646 . ?
N2 Ho1 O3 122.84(9) 1_545 . ?
N1 Ho1 O3 107.34(7) 1_545 . ?
O1 Ho1 O3 72.67(9) 2_656 2_656 ?
O1 Ho1 O3 76.70(9) . 2_656 ?
O2 Ho1 O3 140.23(9) . 2_656 ?
O2 Ho1 O3 52.59(9) 2_656 2_656 ?
N2 Ho1 O3 122.84(9) 2_646 2_656 ?
N2 Ho1 O3 72.96(9) 1_545 2_656 ?
N1 Ho1 O3 107.34(7) 1_545 2_656 ?
O3 Ho1 O3 145.33(14) . 2_656 ?
O1 Ho1 C2 27.67(5) 2_656 . ?
O1 Ho1 C2 27.67(5) . . ?
O2 Ho1 C2 105.68(7) . . ?
O2 Ho1 C2 105.68(7) 2_656 . ?
N2 Ho1 C2 114.73(5) 2_646 . ?
N2 Ho1 C2 114.73(5) 1_545 . ?
N1 Ho1 C2 180.0 1_545 . ?
O3 Ho1 C2 72.66(7) . . ?
O3 Ho1 C2 72.66(7) 2_656 . ?
O1 Ho1 C6 81.83(9) 2_656 . ?
O1 Ho1 C6 97.00(9) . . ?
O2 Ho1 C6 26.10(10) . . ?
O2 Ho1 C6 154.71(10) 2_656 . ?
N2 Ho1 C6 83.12(10) 2_646 . ?
N2 Ho1 C6 97.43(10) 1_545 . ?
N1 Ho1 C6 90.66(6) 1_545 . ?
O3 Ho1 C6 26.48(10) . . ?
O3 Ho1 C6 152.65(10) 2_656 . ?
C2 Ho1 C6 89.34(6) . . ?
O1 Ho1 C6 97.00(9) 2_656 2_656 ?
O1 Ho1 C6 81.83(9) . 2_656 ?
O2 Ho1 C6 154.71(10) . 2_656 ?
O2 Ho1 C6 26.10(10) 2_656 2_656 ?
N2 Ho1 C6 97.44(10) 2_646 2_656 ?
N2 Ho1 C6 83.12(10) 1_545 2_656 ?
N1 Ho1 C6 90.66(6) 1_545 2_656 ?
O3 Ho1 C6 152.65(10) . 2_656 ?
O3 Ho1 C6 26.48(10) 2_656 2_656 ?
C2 Ho1 C6 89.34(6) . 2_656 ?
C6 Ho1 C6 178.69(13) . 2_656 ?
C1 N1 C1 119.4(3) . 2_656 ?
C1 N1 Ho1 120.32(16) . 1_565 ?
C1 N1 Ho1 120.32(16) 2_656 1_565 ?
C4 N2 C7 118.9(2) . . ?
C4 N2 Ho1 122.10(17) . 1_565 ?
C7 N2 Ho1 119.0(2) . 1_565 ?
C2 O1 Ho1 91.0(2) . . ?
C6 O2 Ho1 94.0(2) . . ?
C6 O3 Ho1 89.4(2) . . ?
N1 C1 C5 122.0(3) . . ?
N1 C1 C4 116.0(2) . . ?
C5 C1 C4 121.9(3) . . ?
O1 C2 O1 122.7(4) 2_656 . ?
O1 C2 C3 118.6(2) 2_656 . ?
O1 C2 C3 118.6(2) . . ?
O1 C2 Ho1 61.4(2) 2_656 . ?
O1 C2 Ho1 61.4(2) . . ?
C3 C2 Ho1 180.0 . . ?
C5 C3 C5 120.4(4) . 2_656 ?
C5 C3 C2 119.81(18) . . ?
C5 C3 C2 119.81(18) 2_656 . ?
N2 C4 C8 121.7(3) . . ?
N2 C4 C1 116.2(2) . . ?
C8 C4 C1 122.0(3) . . ?
C3 C5 C1 118.0(3) . . ?
O2 C6 O3 124.0(4) . . ?
O2 C6 Ho1 59.87(19) . . ?
O3 C6 Ho1 64.1(2) . . ?
N2 C7 C10 122.5(3) . . ?
C4 C8 C9 119.0(3) . . ?
C8 C9 C10 119.1(3) . . ?
C7 C10 C9 118.7(3) . . ?

loop_
_geom_bond_atom_site_label_1
_geom_bond_atom_site_label_2
_geom_bond_distance
_geom_bond_site_symmetry_2
_geom_bond_publ_flag
Ho1 O1 2.382(2) 2_656 ?
Ho1 O1 2.382(2) . ?
Ho1 O2 2.411(3) . ?
Ho1 O2 2.411(3) 2_656 ?
Ho1 N2 2.456(2) 2_646 ?
Ho1 N2 2.456(2) 1_545 ?
Ho1 N1 2.508(3) 1_545 ?
Ho1 O3 2.502(3) . ?
Ho1 O3 2.502(3) 2_656 ?
Ho1 C2 2.713(4) . ?
Ho1 C6 2.781(4) . ?
Ho1 C6 2.781(4) 2_656 ?
N1 C1 1.348(3) . ?
N1 C1 1.348(3) 2_656 ?
N1 Ho1 2.508(3) 1_565 ?
N2 C4 1.347(4) . ?
N2 C7 1.348(4) . ?
N2 Ho1 2.456(2) 1_565 ?
O1 C2 1.260(3) . ?
O2 C6 1.227(5) . ?
O3 C6 1.240(5) . ?
C1 C5 1.397(4) . ?
C1 C4 1.490(4) . ?
C2 O1 1.260(3) 2_656 ?
C2 C3 1.504(5) . ?
C3 C5 1.390(4) . ?
C3 C5 1.390(4) 2_656 ?
C4 C8 1.392(4) . ?
C7 C10 1.389(5) . ?
C8 C9 1.397(5) . ?
C9 C10 1.385(4) . ?
